data_2203237
loop_
_publ_author_name
'Malin Sandstr\"om'
'Dan Bostr\"om'

_publ_section_title
;
Calcium potassium cyclo-triphosphate
;
_journal_issue 2
_journal_name_full 'Acta Crystallographica, Section E'
_journal_page_first i15
_journal_page_last i17
_journal_paper_doi 10.1107/S1600536804000303
_journal_volume 60
_journal_year 2004
_chemical_formula_iupac 'Ca K (P3 O9)'
_chemical_formula_moiety 'O9 P3, Ca, K'
_chemical_formula_structural 'Ca K (P3 O9)'
_chemical_formula_sum 'Ca K O9 P3'
_chemical_formula_weight 316.095
_chemical_name_systematic 'Calcium potassium cyclo-triphosphate'
_space_group_IT_number 188
_space_group_name_Hall 'P -6c 2'
_space_group_name_H-M_alt 'P -6 c 2'
_symmetry_cell_setting hexagonal
_symmetry_space_group_name_Hall 'P -6c 2'
_symmetry_space_group_name_H-M 'P -6 c 2'
_atom_sites_solution_primary direct
_atom_sites_solution_secondary difmap
_cell_angle_alpha 90.00
_cell_angle_beta 90.00
_cell_angle_gamma 120.00
_cell_formula_units_Z 2
_cell_length_a 6.8090(3)
_cell_length_b 6.8090(3)
_cell_length_c 10.3760(9)
_cell_measurement_reflns_used 455
_cell_measurement_temperature 293(2)
_cell_measurement_theta_max 33.142
_cell_measurement_theta_min 2.910
_cell_volume 416.61(4)
_computing_cell_refinement 'HKL Scalepack (Otwinowski & Minor, 1997)'
_computing_data_collection 'Collect (Nonius B.V., 1999)'
_computing_data_reduction 'Denzo and Scalepack (Otwinowski & Minor, 1997)'
_computing_molecular_graphics 'ATOMS (Dowty, 2000)'
_computing_publication_material 'SHELXL-97 (Sheldrick, 1997) and local procedures'
_computing_structure_refinement 'SHELXL-97 (Sheldrick, 1997)'
_computing_structure_solution 'SIR97 (Altomare et al., 1999)'
_diffrn_ambient_temperature 293(2)
_diffrn_measured_fraction_theta_full 1.000
_diffrn_measured_fraction_theta_max 1.000
_diffrn_measurement_device_type 'Nonius KappaCCD'
_diffrn_measurement_method '\f and \w'
_diffrn_radiation_monochromator graphite
_diffrn_radiation_type MoK\a
_diffrn_radiation_wavelength 0.71073
_diffrn_reflns_av_R_equivalents 0.0772
_diffrn_reflns_av_sigmaI/netI 0.0201
_diffrn_reflns_limit_h_max 10
_diffrn_reflns_limit_h_min -10
_diffrn_reflns_limit_k_max 10
_diffrn_reflns_limit_k_min -10
_diffrn_reflns_limit_l_max 16
_diffrn_reflns_limit_l_min -16
_diffrn_reflns_number 25323
_diffrn_reflns_theta_full 34.94
_diffrn_reflns_theta_max 34.94
_diffrn_reflns_theta_min 3.45
_diffrn_standards_decay_% 0
_diffrn_standards_number 0
_exptl_absorpt_coefficient_mu 1.854
_exptl_absorpt_correction_T_max 0.914
_exptl_absorpt_correction_T_min 0.794
_exptl_absorpt_correction_type multi-scan
_exptl_absorpt_process_details
;
(SORTAV; Blessing, 1995)
;
_exptl_crystal_colour colourless
_exptl_crystal_density_diffrn 2.520
_exptl_crystal_density_method 'not measured'
_exptl_crystal_description fragment
_exptl_crystal_F_000 312
_exptl_crystal_size_max 0.19
_exptl_crystal_size_mid 0.12
_exptl_crystal_size_min 0.05
_refine_diff_density_max 0.44
_refine_diff_density_min -0.40
_refine_ls_abs_structure_details 'Flack (1983), 282 Friedel pairs'
_refine_ls_abs_structure_Flack -0.02(7)
_refine_ls_extinction_coef 0.130(6)
_refine_ls_extinction_expression Fc^*^=kFc[1+0.001xFc^2^\l^3^/sin(2\q)]^-1/4^
_refine_ls_extinction_method SHELXL97
_refine_ls_goodness_of_fit_ref 1.182
_refine_ls_matrix_type full
_refine_ls_number_parameters 28
_refine_ls_number_reflns 639
_refine_ls_number_restraints 0
_refine_ls_restrained_S_all 1.182
_refine_ls_R_factor_all 0.0248
_refine_ls_R_factor_gt 0.0240
_refine_ls_shift/su_max 0.000
_refine_ls_shift/su_mean 0.000
_refine_ls_structure_factor_coef Fsqd
_refine_ls_weighting_details 'w = 1/[\s^2^(Fo^2^)+(0.019P)^2^+0.3146P] where P = (Fo^2^+2Fc^2^)/3'
_refine_ls_weighting_scheme calc
_refine_ls_wR_factor_gt 0.0556
_refine_ls_wR_factor_ref 0.0560
_reflns_number_gt 628
_reflns_number_total 639
_reflns_threshold_expression I>2\s(I)
_cod_depositor_comments
;
The following automatic conversions were performed:
'_symmetry_cell_setting' value 'Hexagonal' changed to 'hexagonal'
according to '/home/saulius/struct/CIF-dictionaries/cif_core.dic'
dictionary named 'cif_core.dic' version 2.4.1 from 2010-06-29.

Automatic conversion script
Id: cif_fix_enum 1527 2010-12-29 10:47:43Z saulius 
;
_cod_database_code 2203237

loop_
_symmetry_equiv_pos_as_xyz
'x, y, z'
'-y, x-y, z'
'-x+y, -x, z'
'-y, -x, -z'
'x, x-y, -z'
'-x+y, y, -z'
'-x+y, y, z+1/2'
'x, x-y, z+1/2'
'-y, -x, z+1/2'
'x, y, -z+1/2'
'-x+y, -x, -z+1/2'
'-y, x-y, -z+1/2'

loop_
_atom_site_label
_atom_site_fract_x
_atom_site_fract_y
_atom_site_fract_z
_atom_site_U_iso_or_equiv
_atom_site_adp_type
_atom_site_calc_flag
_atom_site_refinement_flags
_atom_site_occupancy
_atom_site_type_symbol
Ca 0.33333 0.66667 1.0000 0.01396(15) Uani d S 1 Ca
K 0.66667 0.33333 1.0000 0.0233(2) Uani d S 1 K
P 0.73221(9) 0.96188(9) 0.7500 0.01192(13) Uani d S 1 P
O1 0.8054(3) 0.7734(3) 0.7500 0.0220(3) Uani d S 1 O
O2 0.6141(2) 0.9486(2) 0.87205(11) 0.0239(3) Uani d . 1 O

loop_
_atom_site_aniso_label
_atom_site_aniso_U_11
_atom_site_aniso_U_22
_atom_site_aniso_U_33
_atom_site_aniso_U_12
_atom_site_aniso_U_13
_atom_site_aniso_U_23
Ca 0.0153(2) 0.0153(2) 0.0113(3) 0.00765(10) 0.000 0.000
K 0.0220(3) 0.0220(3) 0.0260(4) 0.01100(13) 0.000 0.000
P 0.0098(2) 0.0124(3) 0.0140(2) 0.00589(19) 0.000 0.000
O1 0.0127(7) 0.0127(7) 0.0410(10) 0.0067(7) 0.000 0.000
O2 0.0284(7) 0.0230(6) 0.0208(6) 0.0131(5) 0.0106(5) 0.0034(5)

loop_
_atom_type_symbol
_atom_type_description
_atom_type_scat_dispersion_real
_atom_type_scat_dispersion_imag
_atom_type_scat_source
Ca Ca 0.2262 0.3064 'International Tables Vol C Tables 4.2.6.8 and 6.1.1.4'
K K 0.2009 0.2494 'International Tables Vol C Tables 4.2.6.8 and 6.1.1.4'
P P 0.1023 0.0942 'International Tables Vol C Tables 4.2.6.8 and 6.1.1.4'
O O 0.0106 0.0060 'International Tables Vol C Tables 4.2.6.8 and 6.1.1.4'

loop_
_geom_angle_atom_site_label_1
_geom_angle_atom_site_label_2
_geom_angle_atom_site_label_3
_geom_angle_site_symmetry_1
_geom_angle_site_symmetry_3
_geom_angle
_geom_angle_publ_flag
O2 Ca O2 2_665 6_557 89.47(8) ?
O2 Ca O2 2_665 4_667 88.99(7) ?
O2 Ca O2 6_557 4_667 90.77(5) ?
O2 Ca O2 2_665 3_565 90.77(5) ?
O2 Ca O2 6_557 3_565 179.66(8) y
O2 Ca O2 4_667 3_565 89.47(8) ?
O2 Ca O2 2_665 . 90.77(5) ?
O2 Ca O2 6_557 . 88.99(7) y
O2 Ca O2 4_667 . 179.66(8) ?
O2 Ca O2 3_565 . 90.77(5) y
O2 Ca O2 2_665 5_567 179.66(8) ?
O2 Ca O2 6_557 5_567 90.77(5) ?
O2 Ca O2 4_667 5_567 90.77(5) ?
O2 Ca O2 3_565 5_567 88.99(7) ?
O2 Ca O2 . 5_567 89.47(8) y
O2 K O2 3_565 5_567 71.52(5) y
O2 K O2 3_565 6_547 91.04(7) y
O2 K O2 5_567 6_547 99.31(3) y
O2 K O2 3_565 1_545 99.31(3) ?
O2 K O2 5_567 1_545 167.27(6) y
O2 K O2 6_547 1_545 71.52(5) ?
O2 K O2 3_565 2_765 99.31(3) ?
O2 K O2 5_567 2_765 91.04(7) ?
O2 K O2 6_547 2_765 167.27(6) ?
O2 K O2 1_545 2_765 99.31(3) ?
O2 K O2 3_565 4_767 167.27(6) ?
O2 K O2 5_567 4_767 99.31(3) ?
O2 K O2 6_547 4_767 99.31(3) ?
O2 K O2 1_545 4_767 91.04(6) ?
O2 K O2 2_765 4_767 71.52(5) ?
O1 P O1 . 3_675 103.60(13) y
O2 P O1 . . 109.31(7) y
O2 P O1 10_556 . 109.31(7) ?
O2 P O1 . 3_675 107.89(7) y
O2 P O1 10_556 3_675 107.89(7) ?
O2 P O2 . 10_556 117.87(13) y
P O1 P . 2_765 136.40(13) y
O2 Ca O2 4_667 . 179.66(8) ?
O2 Ca O2 3_565 . 90.77(5) y
O2 Ca O2 2_665 5_567 179.66(8) ?
O2 Ca O2 6_557 5_567 90.77(5) ?
O2 Ca O2 4_667 5_567 90.77(5) ?
O2 Ca O2 3_565 5_567 88.99(7) ?
O2 Ca O2 . 5_567 89.47(8) y
O2 K O2 3_565 5_567 71.52(5) y
O2 K O2 3_565 6_547 91.04(7) y
O2 K O2 5_567 6_547 99.31(3) y
O2 K O2 3_565 1_545 99.31(3) ?
O2 K O2 5_567 1_545 167.27(6) y
O2 K O2 6_547 1_545 71.52(5) ?
O2 K O2 3_565 2_765 99.31(3) ?
O2 K O2 5_567 2_765 91.04(7) ?
O2 K O2 6_547 2_765 167.27(6) ?
O2 K O2 1_545 2_765 99.31(3) ?
O2 K O2 3_565 4_767 167.27(6) ?
O2 K O2 5_567 4_767 99.31(3) ?
O2 K O2 6_547 4_767 99.31(3) ?
O2 K O2 1_545 4_767 91.04(6) ?
O2 K O2 2_765 4_767 71.52(5) ?
O1 P O1 . 3_675 103.60(13) y
O2 P O1 . . 109.31(7) y
O2 P O1 10_556 . 109.31(7) ?
O2 P O1 . 3_675 107.89(7) y
O2 P O1 10_556 3_675 107.89(7) ?
O2 P O2 . 10_556 117.87(13) y
P O1 P . 2_765 136.40(13) y

loop_
_geom_bond_atom_site_label_1
_geom_bond_atom_site_label_2
_geom_bond_site_symmetry_2
_geom_bond_distance
_geom_bond_publ_flag
Ca O2 2_665 2.3309(12) ?
Ca O2 6_557 2.3309(12) ?
Ca O2 4_667 2.3309(13) ?
Ca O2 3_565 2.3309(12) ?
Ca O2 . 2.3309(13) y
Ca O2 5_567 2.3309(13) ?
K O2 3_565 2.7955(14) ?
K O2 5_567 2.7955(14) ?
K O2 6_547 2.7955(14) ?
K O2 1_545 2.7955(14) y
K O2 2_765 2.7955(14) ?
K O2 4_767 2.7956(14) ?
P O1 . 1.592(2) y
P O1 3_675 1.5950(18) y
P O2 . 1.4785(12) y
P O2 10_556 1.4785(12) ?
O1 P 2_765 1.5951(18) ?
